data_7205006
loop_
_publ_author_name
'Barbour, Leonard J.'
'Caira, Mino R.'
'le Roex, Tanya'
'Nassimbeni, Luigi R.'

_publ_section_title
;
 Inclusion compounds with mixed guests: controlled stoichiometries and
 kinetics of enclathration
;
_journal_issue 12
_journal_name_full 'Journal of the Chemical Society, Perkin Transactions 2'
_journal_page_first 1973
_journal_paper_doi 10.1039/b110987c
_journal_year 2002
_chemical_formula_moiety 'C34 H36 O2. 3(C3 H7 N O). 1(C2 H6 O S)'
_chemical_formula_sum 'C45 H63 N3 O6 S'
_chemical_formula_weight 774.04
_chemical_melting_point 280.0(10)
_chemical_name_common none
_chemical_name_systematic
; 
trans-9,10-dihydroxy-9,10-bis(p-tert-butylphenyl)-9,10-dihydroanthracene.
3(N,N-dimethylformamide). 1(dimethyl sulfoxide) clathrate 
;
_space_group_IT_number 2
_symmetry_cell_setting triclinic
_symmetry_space_group_name_Hall '-P 1'
_symmetry_space_group_name_H-M 'P -1'
_atom_sites_solution_hydrogens geom
_atom_sites_solution_primary direct
_atom_sites_solution_secondary difmap
_audit_creation_method SHELXL-97
_cell_angle_alpha 107.1440(10)
_cell_angle_beta 91.5270(10)
_cell_angle_gamma 70.236(2)
_cell_formula_units_Z 1
_cell_length_a 9.0858(2)
_cell_length_b 9.0547(2)
_cell_length_c 14.7684(4)
_cell_measurement_reflns_used 6059
_cell_measurement_temperature 173(2)
_cell_measurement_theta_max 29.58
_cell_measurement_theta_min 1.02
_cell_volume 1089.00(5)
_computing_cell_refinement 'Collect (Nonius, 2000)'
_computing_data_collection 'Collect (Nonius, 2000)'
_computing_data_reduction 'Collect (Nonius, 2000)'
_computing_molecular_graphics 'XSEED, a graphical interface to SHELX (1999)'
_computing_publication_material 'SHELXL-97 (Sheldrick, 1997)'
_computing_structure_refinement 'SHELXL-97 (Sheldrick, 1997)'
_computing_structure_solution 'SHELXS-97 (Sheldrick, 1990)'
_diffrn_ambient_temperature 173(2)
_diffrn_measured_fraction_theta_full 0.985
_diffrn_measured_fraction_theta_max 0.985
_diffrn_measurement_device_type 'Nonius Kappa CCD'
_diffrn_measurement_method 'Combination of phi and omega'
_diffrn_radiation_monochromator graphite
_diffrn_radiation_source 'fine-focus sealed tube'
_diffrn_radiation_type MoK\a
_diffrn_radiation_wavelength 0.71073
_diffrn_reflns_av_R_equivalents 0.0229
_diffrn_reflns_av_sigmaI/netI 0.0406
_diffrn_reflns_limit_h_max 12
_diffrn_reflns_limit_h_min -12
_diffrn_reflns_limit_k_max 11
_diffrn_reflns_limit_k_min -12
_diffrn_reflns_limit_l_max 20
_diffrn_reflns_limit_l_min -20
_diffrn_reflns_number 11163
_diffrn_reflns_theta_full 29.62
_diffrn_reflns_theta_max 29.62
_diffrn_reflns_theta_min 2.39
_exptl_absorpt_coefficient_mu 0.123
_exptl_absorpt_correction_type none
_exptl_crystal_colour colourless
_exptl_crystal_density_diffrn 1.180
_exptl_crystal_density_meas ?
_exptl_crystal_density_method .
_exptl_crystal_description 'clear elongated plates'
_exptl_crystal_F_000 418
_exptl_crystal_size_max 0.35
_exptl_crystal_size_mid 0.25
_exptl_crystal_size_min 0.19
_refine_diff_density_max 0.929
_refine_diff_density_min -0.880
_refine_diff_density_rms 0.098
_refine_ls_extinction_method none
_refine_ls_goodness_of_fit_ref 1.651
_refine_ls_hydrogen_treatment mixed
_refine_ls_matrix_type full
_refine_ls_number_parameters 287
_refine_ls_number_reflns 6059
_refine_ls_number_restraints 0
_refine_ls_restrained_S_all 1.651
_refine_ls_R_factor_all 0.1420
_refine_ls_R_factor_gt 0.1166
_refine_ls_shift/su_max 0.125
_refine_ls_shift/su_mean 0.019
_refine_ls_structure_factor_coef Fsqd
_refine_ls_weighting_details 'calc w=1/[\s^2^(Fo^2^)+(0.2000P)^2^+0.0000P] where P=(Fo^2^+2Fc^2^)/3'
_refine_ls_weighting_scheme calc
_refine_ls_wR_factor_gt 0.3845
_refine_ls_wR_factor_ref 0.4104
_reflns_number_gt 4429
_reflns_number_total 6059
_reflns_threshold_expression >2sigma(I)
_cod_data_source_file b110987c.txt
_cod_data_source_block c:_H.3A.B
_cod_depositor_comments
;
The following automatic conversions were performed:

'_chemical_melting_point' value '279-281' was changed to '280.0(10)'
- the average value was taken and precision was estimated.

Automatic conversion script
Id: cif_fix_values 1569 2011-02-09 13:29:24Z adriana 
;
_cod_original_cell_volume 1089.00(4)
_cod_original_sg_symbol_H-M P-1
_cod_database_code 7205006

loop_
_symmetry_equiv_pos_as_xyz
'x, y, z'
'-x, -y, -z'

loop_
_atom_site_label
_atom_site_type_symbol
_atom_site_fract_x
_atom_site_fract_y
_atom_site_fract_z
_atom_site_U_iso_or_equiv
_atom_site_adp_type
_atom_site_occupancy
_atom_site_symmetry_multiplicity
_atom_site_calc_flag
_atom_site_refinement_flags
_atom_site_disorder_assembly
_atom_site_disorder_group
O1 O 0.25930(19) -0.1587(2) 0.07169(12) 0.0386(5) Uani 1 1 d . . .
H1 H 0.2184 -0.0836 0.1225 0.046 Uiso 1 1 calc R . .
C1 C 0.1545(2) -0.1415(2) -0.00177(16) 0.0302(5) Uani 1 1 d . . .
C2 C -0.0053(2) -0.1361(2) 0.03020(16) 0.0325(5) Uani 1 1 d . . .
C3 C -0.0111(3) -0.2684(3) 0.05977(19) 0.0409(6) Uani 1 1 d . . .
H3 H 0.0839 -0.3545 0.0604 0.049 Uiso 1 1 calc R . .
C4 C -0.1515(3) -0.2763(3) 0.0879(2) 0.0490(7) Uani 1 1 d . . .
H4 H -0.1524 -0.3660 0.1084 0.059 Uiso 1 1 calc R . .
C5 C -0.2901(3) -0.1527(3) 0.0859(2) 0.0501(7) Uani 1 1 d . . .
H5 H -0.3872 -0.1583 0.1040 0.060 Uiso 1 1 calc R . .
C6 C -0.2877(3) -0.0201(3) 0.0574(2) 0.0411(6) Uani 1 1 d . . .
H6 H -0.3835 0.0649 0.0566 0.049 Uiso 1 1 calc R . .
C7 C -0.1455(2) -0.0103(2) 0.02992(16) 0.0320(5) Uani 1 1 d . . .
C11 C 0.2255(2) -0.2936(2) -0.08786(16) 0.0311(5) Uani 1 1 d . . .
C12 C 0.3717(2) -0.4127(3) -0.08979(17) 0.0338(5) Uani 1 1 d . . .
H12 H 0.4301 -0.4009 -0.0354 0.041 Uiso 1 1 calc R . .
C13 C 0.4335(3) -0.5477(3) -0.16923(18) 0.0361(5) Uani 1 1 d . . .
H13 H 0.5332 -0.6268 -0.1679 0.043 Uiso 1 1 calc R . .
C14 C 0.3536(3) -0.5710(3) -0.25111(17) 0.0360(5) Uani 1 1 d . . .
C15 C 0.2054(3) -0.4522(3) -0.24789(19) 0.0410(6) Uani 1 1 d . . .
H15 H 0.1466 -0.4646 -0.3020 0.049 Uiso 1 1 calc R . .
C16 C 0.1421(3) -0.3177(3) -0.16857(18) 0.0389(6) Uani 1 1 d . . .
H16 H 0.0407 -0.2407 -0.1689 0.047 Uiso 1 1 calc R . .
C17 C 0.4163(3) -0.7203(3) -0.3405(2) 0.0459(6) Uani 1 1 d . . .
C18 C 0.5842(4) -0.8267(4) -0.3333(3) 0.0710(10) Uani 1 1 d . . .
H18A H 0.6537 -0.7632 -0.3298 0.107 Uiso 1 1 calc R . .
H18B H 0.6178 -0.9243 -0.3894 0.107 Uiso 1 1 calc R . .
H18C H 0.5889 -0.8611 -0.2759 0.107 Uiso 1 1 calc R . .
C19 C 0.4130(5) -0.6640(4) -0.4279(2) 0.0667(9) Uani 1 1 d . . .
H19A H 0.3061 -0.5934 -0.4328 0.100 Uiso 1 1 calc R . .
H19B H 0.4463 -0.7603 -0.4847 0.100 Uiso 1 1 calc R . .
H19C H 0.4843 -0.6019 -0.4225 0.100 Uiso 1 1 calc R . .
C20 C 0.3081(5) -0.8226(4) -0.3529(3) 0.0695(10) Uani 1 1 d . . .
H20A H 0.3057 -0.8572 -0.2962 0.104 Uiso 1 1 calc R . .
H20B H 0.3478 -0.9202 -0.4087 0.104 Uiso 1 1 calc R . .
H20C H 0.2018 -0.7558 -0.3618 0.104 Uiso 1 1 calc R . .
O21 O 0.1446(5) 0.0508(5) 0.2399(2) 0.0794(11) Uani 0.75 1 d P . .
C22 C 0.0266(9) 0.0508(7) 0.2872(4) 0.0885(19) Uani 0.75 1 d P . .
N23 N -0.0237(6) 0.1447(5) 0.3760(3) 0.0771(12) Uani 0.75 1 d P . .
C24 C 0.0560(7) 0.2536(6) 0.4252(4) 0.0734(14) Uani 0.75 1 d P . .
C25 C -0.1938(13) 0.1812(12) 0.4172(8) 0.144(4) Uani 0.75 1 d P . .
O26 O 0.2454(7) 0.1404(7) 0.2140(4) 0.0803(15) Uani 0.50 1 d P . .
S27 S 0.3360(2) 0.2384(3) 0.19143(16) 0.0754(6) Uani 0.50 1 d P . .
C28 C 0.2096(12) 0.4303(14) 0.1970(14) 0.110(5) Uani 0.50 1 d P . .
C29 C 0.4171(8) 0.2997(7) 0.2920(4) 0.133(2) Uani 1.25 1 d P . .
O30 O 0.1282(9) 0.6151(8) 0.3637(4) 0.146(3) Uani 0.75 1 d P . .
C31 C 0.1509(9) 0.5365(10) 0.2827(5) 0.098(2) Uani 0.75 1 d P . .
N32 N 0.2720(5) 0.3892(6) 0.2449(3) 0.0637(10) Uani 0.75 1 d P . .
C33 C 0.2740(8) 0.3182(9) 0.1449(4) 0.0794(14) Uani 0.75 1 d P . .

loop_
_atom_site_aniso_label
_atom_site_aniso_U_11
_atom_site_aniso_U_22
_atom_site_aniso_U_33
_atom_site_aniso_U_23
_atom_site_aniso_U_13
_atom_site_aniso_U_12
O1 0.0289(8) 0.0365(9) 0.0449(10) 0.0147(7) -0.0030(7) -0.0024(6)
C1 0.0234(10) 0.0245(9) 0.0417(12) 0.0147(8) 0.0002(8) -0.0027(7)
C2 0.0280(10) 0.0251(10) 0.0422(12) 0.0134(9) 0.0058(8) -0.0030(8)
C3 0.0372(12) 0.0292(11) 0.0561(15) 0.0201(10) 0.0079(10) -0.0043(9)
C4 0.0502(15) 0.0344(12) 0.0664(17) 0.0219(12) 0.0146(12) -0.0125(11)
C5 0.0401(13) 0.0389(13) 0.0733(19) 0.0183(13) 0.0179(13) -0.0134(11)
C6 0.0258(10) 0.0328(11) 0.0624(16) 0.0162(11) 0.0096(10) -0.0047(8)
C7 0.0272(10) 0.0246(9) 0.0426(12) 0.0120(8) 0.0051(8) -0.0049(8)
C11 0.0208(9) 0.0242(9) 0.0475(12) 0.0165(9) 0.0017(8) -0.0017(7)
C12 0.0241(10) 0.0298(10) 0.0444(12) 0.0167(9) -0.0002(8) -0.0006(8)
C13 0.0242(10) 0.0283(10) 0.0515(13) 0.0158(10) 0.0027(9) -0.0003(8)
C14 0.0295(11) 0.0280(10) 0.0474(13) 0.0119(9) 0.0051(9) -0.0051(8)
C15 0.0285(11) 0.0364(12) 0.0513(14) 0.0111(10) -0.0052(10) -0.0050(9)
C16 0.0244(10) 0.0323(11) 0.0506(14) 0.0128(10) -0.0007(9) 0.0022(8)
C17 0.0410(13) 0.0330(12) 0.0524(15) 0.0049(11) 0.0069(11) -0.0048(10)
C18 0.0544(19) 0.0493(17) 0.074(2) -0.0014(15) 0.0084(16) 0.0099(14)
C19 0.080(2) 0.0522(17) 0.0524(17) 0.0105(14) 0.0110(16) -0.0074(16)
C20 0.081(2) 0.0516(17) 0.069(2) -0.0014(15) 0.0101(18) -0.0308(17)
O21 0.075(2) 0.075(2) 0.0516(18) 0.0030(16) -0.0071(17) 0.0066(18)
C22 0.102(5) 0.064(3) 0.063(3) -0.009(2) -0.022(3) -0.009(3)
N23 0.105(3) 0.056(2) 0.077(3) 0.016(2) -0.021(2) -0.040(2)
C24 0.075(3) 0.066(3) 0.063(3) -0.007(2) -0.010(2) -0.027(2)
C25 0.154(8) 0.133(7) 0.153(8) -0.006(6) 0.035(6) -0.099(7)
O26 0.078(4) 0.072(3) 0.086(4) 0.014(3) -0.008(3) -0.030(3)
S27 0.0630(11) 0.0766(13) 0.0828(13) 0.0215(11) 0.0021(10) -0.0211(10)
C28 0.061(6) 0.073(6) 0.203(15) 0.066(9) 0.016(8) -0.007(5)
C29 0.175(6) 0.164(5) 0.119(4) 0.070(4) -0.050(4) -0.112(5)
O30 0.176(6) 0.158(5) 0.086(3) -0.031(3) 0.040(4) -0.091(5)
C31 0.088(4) 0.104(5) 0.091(4) 0.000(4) 0.017(3) -0.045(4)
N32 0.058(2) 0.060(2) 0.065(2) 0.0052(19) 0.0015(19) -0.021(2)
C33 0.072(3) 0.088(4) 0.080(4) 0.031(3) -0.012(3) -0.026(3)

loop_
_atom_type_symbol
_atom_type_description
_atom_type_scat_dispersion_real
_atom_type_scat_dispersion_imag
_atom_type_scat_source
C C 0.0033 0.0016 'International Tables Vol C Tables 4.2.6.8 and 6.1.1.4'
H H 0.0000 0.0000 'International Tables Vol C Tables 4.2.6.8 and 6.1.1.4'
N N 0.0061 0.0033 'International Tables Vol C Tables 4.2.6.8 and 6.1.1.4'
O O 0.0106 0.0060 'International Tables Vol C Tables 4.2.6.8 and 6.1.1.4'
S S 0.1246 0.1234 'International Tables Vol C Tables 4.2.6.8 and 6.1.1.4'

loop_
_geom_angle_atom_site_label_1
_geom_angle_atom_site_label_2
_geom_angle_atom_site_label_3
_geom_angle
_geom_angle_site_symmetry_1
_geom_angle_site_symmetry_3
_geom_angle_publ_flag
O1 C1 C2 110.14(17) . . ?
O1 C1 C7 109.85(18) . 2 ?
C2 C1 C7 112.50(16) . 2 ?
O1 C1 C11 106.75(16) . . ?
C2 C1 C11 109.20(17) . . ?
C7 C1 C11 108.20(17) 2 . ?
C7 C2 C3 118.5(2) . . ?
C7 C2 C1 123.88(17) . . ?
C3 C2 C1 117.59(18) . . ?
C4 C3 C2 121.7(2) . . ?
C5 C4 C3 119.5(2) . . ?
C4 C5 C6 120.0(2) . . ?
C5 C6 C7 120.8(2) . . ?
C2 C7 C6 119.44(19) . . ?
C2 C7 C1 123.56(18) . 2 ?
C6 C7 C1 117.00(18) . 2 ?
C12 C11 C16 117.5(2) . . ?
C12 C11 C1 122.8(2) . . ?
C16 C11 C1 119.76(18) . . ?
C13 C12 C11 121.3(2) . . ?
C12 C13 C14 121.8(2) . . ?
C13 C14 C15 116.4(2) . . ?
C13 C14 C17 123.7(2) . . ?
C15 C14 C17 119.8(2) . . ?
C16 C15 C14 122.1(2) . . ?
C15 C16 C11 120.8(2) . . ?
C19 C17 C18 108.5(3) . . ?
C19 C17 C14 110.4(2) . . ?
C18 C17 C14 111.7(2) . . ?
C19 C17 C20 108.1(3) . . ?
C18 C17 C20 109.8(3) . . ?
C14 C17 C20 108.2(2) . . ?
C22 O21 O26 151.2(4) . . ?
O21 C22 N23 124.3(5) . . ?
C22 N23 C24 119.4(5) . . ?
C22 N23 C25 121.0(6) . . ?
C24 N23 C25 116.9(5) . . ?
S27 O26 O21 176.4(5) . . ?
C33 S27 N32 71.2(4) . . ?
C33 S27 O26 114.0(4) . . ?
N32 S27 O26 107.3(3) . . ?
C33 S27 C29 126.2(4) . . ?
N32 S27 C29 62.1(3) . . ?
O26 S27 C29 104.2(3) . . ?
C33 S27 C28 37.5(7) . . ?
N32 S27 C28 34.6(6) . . ?
O26 S27 C28 109.2(4) . . ?
C29 S27 C28 95.5(7) . . ?
N32 C28 C33 88.6(9) . . ?
N32 C28 C31 71.4(14) . . ?
C33 C28 C31 158.9(15) . . ?
N32 C28 S27 48.9(5) . . ?
C33 C28 S27 41.0(5) . . ?
C31 C28 S27 118.0(12) . . ?
N32 C29 S27 47.1(2) . . ?
O30 C31 C28 166.6(10) . . ?
O30 C31 N32 125.1(8) . . ?
C28 C31 N32 42.1(6) . . ?
C28 N32 S27 96.5(10) . . ?
C28 N32 C31 66.5(10) . . ?
S27 N32 C31 155.7(5) . . ?
C28 N32 C33 48.2(9) . . ?
S27 N32 C33 49.5(3) . . ?
C31 N32 C33 114.4(6) . . ?
C28 N32 C29 159.8(9) . . ?
S27 N32 C29 70.8(3) . . ?
C31 N32 C29 130.1(5) . . ?
C33 N32 C29 115.1(5) . . ?
C28 C33 S27 101.4(10) . . ?
C28 C33 N32 43.2(9) . . ?
S27 C33 N32 59.4(4) . . ?

loop_
_geom_bond_atom_site_label_1
_geom_bond_atom_site_label_2
_geom_bond_distance
_geom_bond_site_symmetry_2
_geom_bond_publ_flag
O1 C1 1.433(3) . ?
C1 C2 1.519(3) . ?
C1 C7 1.525(3) 2 ?
C1 C11 1.530(3) . ?
C2 C7 1.393(3) . ?
C2 C3 1.407(3) . ?
C3 C4 1.382(3) . ?
C4 C5 1.380(4) . ?
C5 C6 1.391(3) . ?
C6 C7 1.404(3) . ?
C7 C1 1.525(3) 2 ?
C11 C12 1.394(3) . ?
C11 C16 1.397(3) . ?
C12 C13 1.382(3) . ?
C13 C14 1.393(4) . ?
C14 C15 1.402(3) . ?
C14 C17 1.537(3) . ?
C15 C16 1.381(4) . ?
C17 C19 1.516(4) . ?
C17 C18 1.525(4) . ?
C17 C20 1.538(5) . ?
O21 C22 1.295(8) . ?
O21 O26 1.532(8) . ?
C22 N23 1.328(7) . ?
N23 C24 1.434(6) . ?
N23 C25 1.566(11) . ?
O26 S27 1.503(6) . ?
S27 C33 1.144(6) . ?
S27 N32 1.295(5) . ?
S27 C29 1.671(5) . ?
S27 C28 1.708(10) . ?
C28 N32 0.976(15) . ?
C28 C33 1.062(14) . ?
C28 C31 1.335(18) . ?
C29 N32 1.562(8) . ?
O30 C31 1.181(8) . ?
C31 N32 1.379(9) . ?
N32 C33 1.425(8) . ?

loop_
_geom_hbond_atom_site_label_D
_geom_hbond_atom_site_label_H
_geom_hbond_atom_site_label_A
_geom_hbond_distance_DH
_geom_hbond_distance_HA
_geom_hbond_distance_DA
_geom_hbond_angle_DHA
_geom_hbond_site_symmetry_A
O1 H1 O21 0.84 1.79 2.623(4) 170.6 .
O1 H1 O26 0.84 2.17 2.863(6) 139.8 .

loop_
_geom_torsion_atom_site_label_1
_geom_torsion_atom_site_label_2
_geom_torsion_atom_site_label_3
_geom_torsion_atom_site_label_4
_geom_torsion
_geom_torsion_site_symmetry_1
_geom_torsion_site_symmetry_2
_geom_torsion_site_symmetry_3
_geom_torsion_site_symmetry_4
_geom_torsion_publ_flag
O1 C1 C2 C7 125.6(2) . . . . ?
C7 C1 C2 C7 2.7(4) 2 . . . ?
C11 C1 C2 C7 -117.5(2) . . . . ?
O1 C1 C2 C3 -55.8(3) . . . . ?
C7 C1 C2 C3 -178.8(2) 2 . . . ?
C11 C1 C2 C3 61.1(3) . . . . ?
C7 C2 C3 C4 0.2(4) . . . . ?
C1 C2 C3 C4 -178.4(2) . . . . ?
C2 C3 C4 C5 0.8(5) . . . . ?
C3 C4 C5 C6 -1.1(5) . . . . ?
C4 C5 C6 C7 0.4(5) . . . . ?
C3 C2 C7 C6 -1.0(4) . . . . ?
C1 C2 C7 C6 177.6(2) . . . . ?
C3 C2 C7 C1 178.5(2) . . . 2 ?
C1 C2 C7 C1 -3.0(4) . . . 2 ?
C5 C6 C7 C2 0.7(4) . . . . ?
C5 C6 C7 C1 -178.8(2) . . . 2 ?
O1 C1 C11 C12 -4.6(3) . . . . ?
C2 C1 C11 C12 -123.7(2) . . . . ?
C7 C1 C11 C12 113.5(2) 2 . . . ?
O1 C1 C11 C16 174.84(18) . . . . ?
C2 C1 C11 C16 55.8(2) . . . . ?
C7 C1 C11 C16 -67.0(2) 2 . . . ?
C16 C11 C12 C13 1.4(3) . . . . ?
C1 C11 C12 C13 -179.12(19) . . . . ?
C11 C12 C13 C14 0.3(3) . . . . ?
C12 C13 C14 C15 -1.5(3) . . . . ?
C12 C13 C14 C17 -179.0(2) . . . . ?
C13 C14 C15 C16 0.9(4) . . . . ?
C17 C14 C15 C16 178.6(2) . . . . ?
C14 C15 C16 C11 0.8(4) . . . . ?
C12 C11 C16 C15 -1.9(3) . . . . ?
C1 C11 C16 C15 178.5(2) . . . . ?
C13 C14 C17 C19 -128.2(3) . . . . ?
C15 C14 C17 C19 54.3(3) . . . . ?
C13 C14 C17 C18 -7.4(4) . . . . ?
C15 C14 C17 C18 175.1(3) . . . . ?
C13 C14 C17 C20 113.7(3) . . . . ?
C15 C14 C17 C20 -63.8(3) . . . . ?
O26 O21 C22 N23 -35.8(12) . . . . ?
O21 C22 N23 C24 -0.6(8) . . . . ?
O21 C22 N23 C25 160.2(7) . . . . ?
C22 O21 O26 S27 -16(8) . . . . ?
O21 O26 S27 C33 -58(7) . . . . ?
O21 O26 S27 N32 18(7) . . . . ?
O21 O26 S27 C29 83(7) . . . . ?
O21 O26 S27 C28 -18(7) . . . . ?
C33 S27 C28 N32 -162.4(12) . . . . ?
O26 S27 C28 N32 92.8(7) . . . . ?
C29 S27 C28 N32 -14.3(7) . . . . ?
N32 S27 C28 C33 162.4(12) . . . . ?
O26 S27 C28 C33 -104.7(7) . . . . ?
C29 S27 C28 C33 148.1(7) . . . . ?
C33 S27 C28 C31 178.1(14) . . . . ?
N32 S27 C28 C31 -19.5(6) . . . . ?
O26 S27 C28 C31 73.4(10) . . . . ?
C29 S27 C28 C31 -33.8(8) . . . . ?
C33 S27 C29 N32 32.7(5) . . . . ?
O26 S27 C29 N32 -102.3(4) . . . . ?
C28 S27 C29 N32 9.2(5) . . . . ?
N32 C28 C31 O30 20(4) . . . . ?
C33 C28 C31 O30 39(6) . . . . ?
S27 C28 C31 O30 35(4) . . . . ?
C33 C28 C31 N32 19(3) . . . . ?
S27 C28 C31 N32 15.4(4) . . . . ?
C33 C28 N32 S27 -11.4(8) . . . . ?
C31 C28 N32 S27 161.9(4) . . . . ?
C33 C28 N32 C31 -173.3(9) . . . . ?
S27 C28 N32 C31 -161.9(4) . . . . ?
C31 C28 N32 C33 173.3(9) . . . . ?
S27 C28 N32 C33 11.4(8) . . . . ?
C33 C28 N32 C29 38(3) . . . . ?
C31 C28 N32 C29 -148(2) . . . . ?
S27 C28 N32 C29 50(3) . . . . ?
C33 S27 N32 C28 11.2(8) . . . . ?
O26 S27 N32 C28 -98.9(7) . . . . ?
C29 S27 N32 C28 163.8(8) . . . . ?
C33 S27 N32 C31 55.0(13) . . . . ?
O26 S27 N32 C31 -55.1(13) . . . . ?
C29 S27 N32 C31 -152.4(13) . . . . ?
C28 S27 N32 C31 43.8(12) . . . . ?
O26 S27 N32 C33 -110.1(4) . . . . ?
C29 S27 N32 C33 152.6(4) . . . . ?
C28 S27 N32 C33 -11.2(7) . . . . ?
C33 S27 N32 C29 -152.6(4) . . . . ?
O26 S27 N32 C29 97.3(4) . . . . ?
C28 S27 N32 C29 -163.8(8) . . . . ?
O30 C31 N32 C28 -174.5(10) . . . . ?
O30 C31 N32 S27 136.9(11) . . . . ?
C28 C31 N32 S27 -48.6(13) . . . . ?
O30 C31 N32 C33 -180.0(7) . . . . ?
C28 C31 N32 C33 -5.5(7) . . . . ?
O30 C31 N32 C29 -8.2(10) . . . . ?
C28 C31 N32 C29 166.3(10) . . . . ?
S27 C29 N32 C28 -53(3) . . . . ?
S27 C29 N32 C31 165.6(6) . . . . ?
S27 C29 N32 C33 -22.7(4) . . . . ?
N32 C28 C33 S27 13.1(9) . . . . ?
C31 C28 C33 S27 -5(3) . . . . ?
C31 C28 C33 N32 -18(3) . . . . ?
S27 C28 C33 N32 -13.1(9) . . . . ?
N32 S27 C33 C28 -10.4(7) . . . . ?
O26 S27 C33 C28 90.7(8) . . . . ?
C29 S27 C33 C28 -40.7(9) . . . . ?
O26 S27 C33 N32 101.1(4) . . . . ?
C29 S27 C33 N32 -30.3(5) . . . . ?
C28 S27 C33 N32 10.4(7) . . . . ?
S27 N32 C33 C28 165.0(10) . . . . ?
C31 N32 C33 C28 6.7(9) . . . . ?
C29 N32 C33 C28 -166.3(10) . . . . ?
C28 N32 C33 S27 -165.0(10) . . . . ?
C31 N32 C33 S27 -158.3(5) . . . . ?
C29 N32 C33 S27 28.7(4) . . . . ?
